data_4349314
loop_
_publ_author_name
'Goettel, James T.'
'Gerken, Michael'

_publ_section_title
;
 Synthesis and Characterization of Adducts between SF<sub>4</sub> and
 Oxygen Bases: Examples of O&#x00B7;&#x00B7;&#x00B7;S(IV) Chalcogen
 Bonding.
;
_journal_issue 23
_journal_name_full 'Inorganic chemistry'
_journal_page_first 12441
_journal_page_last 12450
_journal_paper_doi 10.1021/acs.inorgchem.6b02373
_journal_volume 55
_journal_year 2016
_chemical_formula_sum 'C10 H16 F4 O2 S'
_chemical_formula_weight 276.29
_space_group_crystal_system monoclinic
_space_group_IT_number 14
_space_group_name_Hall '-P 2yn'
_space_group_name_H-M_alt 'P 1 21/n 1'
_atom_sites_solution_hydrogens geom
_audit_creation_method SHELXL-2014/6
_cell_angle_alpha 90
_cell_angle_beta 116.320(2)
_cell_angle_gamma 90
_cell_formula_units_Z 4
_cell_length_a 8.9081(16)
_cell_length_b 16.721(3)
_cell_length_c 9.4878(17)
_cell_measurement_reflns_used 4779
_cell_measurement_temperature 123(2)
_cell_measurement_theta_max 27.32
_cell_measurement_theta_min 2.44
_cell_volume 1266.7(4)
_computing_structure_refinement 'SHELXL-2014/6 (Sheldrick, 2014)'
_diffrn_ambient_temperature 123(2)
_diffrn_measured_fraction_theta_full 1.000
_diffrn_measured_fraction_theta_max 0.999
_diffrn_measurement_device_type 'Bruker Smart Apex II'
_diffrn_radiation_type MoK\a
_diffrn_radiation_wavelength 0.71073
_diffrn_reflns_av_R_equivalents 0.0353
_diffrn_reflns_av_unetI/netI 0.0273
_diffrn_reflns_Laue_measured_fraction_full 1.000
_diffrn_reflns_Laue_measured_fraction_max 0.999
_diffrn_reflns_limit_h_max 11
_diffrn_reflns_limit_h_min -11
_diffrn_reflns_limit_k_max 21
_diffrn_reflns_limit_k_min -21
_diffrn_reflns_limit_l_max 12
_diffrn_reflns_limit_l_min -12
_diffrn_reflns_number 14456
_diffrn_reflns_point_group_measured_fraction_full 1.000
_diffrn_reflns_point_group_measured_fraction_max 0.999
_diffrn_reflns_theta_full 25.242
_diffrn_reflns_theta_max 27.501
_diffrn_reflns_theta_min 2.436
_diffrn_source 'fine-focus sealed tube'
_exptl_absorpt_coefficient_mu 0.293
_exptl_absorpt_correction_T_max 0.746
_exptl_absorpt_correction_T_min 0.6732
_exptl_absorpt_correction_type multi-scan
_exptl_absorpt_process_details
; 
SADABS (Sheldrick, 2007)
;
_exptl_crystal_colour colourless
_exptl_crystal_density_diffrn 1.449
_exptl_crystal_description block
_exptl_crystal_F_000 576
_exptl_crystal_size_max 0.27
_exptl_crystal_size_mid 0.16
_exptl_crystal_size_min 0.12
_refine_diff_density_max 0.295
_refine_diff_density_min -0.296
_refine_diff_density_rms 0.046
_refine_ls_extinction_method none
_refine_ls_goodness_of_fit_ref 1.003
_refine_ls_hydrogen_treatment constr
_refine_ls_matrix_type full
_refine_ls_number_parameters 154
_refine_ls_number_reflns 2906
_refine_ls_number_restraints 0
_refine_ls_restrained_S_all 1.003
_refine_ls_R_factor_all 0.0440
_refine_ls_R_factor_gt 0.0342
_refine_ls_shift/su_max 0.001
_refine_ls_shift/su_mean 0.000
_refine_ls_structure_factor_coef Fsqd
_refine_ls_weighting_details 'w=1/[\s^2^(Fo^2^)+(0.0413P)^2^+0.4826P] where P=(Fo^2^+2Fc^2^)/3'
_refine_ls_weighting_scheme calc
_refine_ls_wR_factor_gt 0.0806
_refine_ls_wR_factor_ref 0.0850
_reflns_Friedel_coverage 0.000
_reflns_number_gt 2441
_reflns_number_total 2906
_reflns_threshold_expression 'I > 2\s(I)'
_cod_data_source_file ic6b02373_si_002.cif
_cod_data_source_block MG13026_0m
_cod_original_sg_symbol_H-M 'P 21/n'
_cod_database_code 4349314
_shelx_space_group_comment
;
The symmetry employed for this shelxl refinement is uniquely defined
by the following loop, which should always be used as a source of
symmetry information in preference to the above space-group names.
They are only intended as comments.
;
_shelxl_version_number 2014/6

loop_
_space_group_symop_operation_xyz
'x, y, z'
'-x+1/2, y+1/2, -z+1/2'
'-x, -y, -z'
'x-1/2, -y-1/2, z-1/2'

loop_
_atom_site_label
_atom_site_type_symbol
_atom_site_fract_x
_atom_site_fract_y
_atom_site_fract_z
_atom_site_U_iso_or_equiv
_atom_site_adp_type
_atom_site_occupancy
_atom_site_site_symmetry_order
_atom_site_calc_flag
_atom_site_refinement_flags_posn
_atom_site_refinement_flags_adp
S1 S 0.94173(4) 0.11626(2) 0.74740(4) 0.02198(11) Uani 1 1 d . .
F1 F 0.92538(12) 0.05167(6) 0.85664(11) 0.0351(2) Uani 1 1 d . .
F2 F 1.07385(12) 0.16971(6) 0.87518(11) 0.0342(2) Uani 1 1 d . .
F3 F 1.09895(12) 0.06291(6) 0.74814(12) 0.0373(2) Uani 1 1 d . .
F4 F 0.79667(12) 0.16813(6) 0.77433(13) 0.0414(3) Uani 1 1 d . .
O1 O 0.70679(13) 0.01368(7) 0.52887(13) 0.0281(2) Uani 1 1 d . .
C1 C 0.59939(18) 0.03917(9) 0.40532(18) 0.0220(3) Uani 1 1 d . .
C2 C 0.52046(19) -0.00716(9) 0.25352(18) 0.0263(3) Uani 1 1 d . .
H2A H 0.4491 -0.0508 0.2608 0.032 Uiso 1 1 calc R U
H2B H 0.6074 -0.0305 0.2277 0.032 Uiso 1 1 calc R U
C3 C 0.4153(2) 0.05411(10) 0.12973(19) 0.0312(4) Uani 1 1 d . .
H3A H 0.3148 0.0288 0.0462 0.037 Uiso 1 1 calc R U
H3B H 0.4814 0.0796 0.0812 0.037 Uiso 1 1 calc R U
C4 C 0.3664(2) 0.11520(10) 0.22194(19) 0.0298(3) Uani 1 1 d . .
H4A H 0.3384 0.1674 0.1672 0.036 Uiso 1 1 calc R U
H4B H 0.2694 0.0962 0.2373 0.036 Uiso 1 1 calc R U
C5 C 0.5229(2) 0.12152(9) 0.37855(19) 0.0292(3) Uani 1 1 d . .
H5A H 0.6013 0.1619 0.3728 0.035 Uiso 1 1 calc R U
H5B H 0.4934 0.1364 0.4641 0.035 Uiso 1 1 calc R U
O2 O 1.00924(15) 0.22962(7) 0.57196(14) 0.0330(3) Uani 1 1 d . .
C6 C 0.98029(18) 0.21356(9) 0.43734(18) 0.0236(3) Uani 1 1 d . .
C8 C 0.9413(2) 0.22614(10) 0.1701(2) 0.0298(4) Uani 1 1 d . .
H8A H 1.0535 0.2239 0.1727 0.036 Uiso 1 1 calc R U
H8B H 0.8611 0.2498 0.0690 0.036 Uiso 1 1 calc R U
C7 C 0.9459(2) 0.27411(9) 0.30867(19) 0.0278(3) Uani 1 1 d . .
H7A H 1.0357 0.3149 0.3428 0.033 Uiso 1 1 calc R U
H7B H 0.8375 0.3012 0.2799 0.033 Uiso 1 1 calc R U
C9 C 0.8841(2) 0.14276(10) 0.19291(19) 0.0310(4) Uani 1 1 d . .
H9A H 0.7609 0.1407 0.1524 0.037 Uiso 1 1 calc R U
H9B H 0.9193 0.1016 0.1388 0.037 Uiso 1 1 calc R U
C10 C 0.9715(2) 0.13069(9) 0.37090(19) 0.0270(3) Uani 1 1 d . .
H10A H 0.9060 0.0943 0.4049 0.032 Uiso 1 1 calc R U
H10B H 1.0850 0.1082 0.4049 0.032 Uiso 1 1 calc R U

loop_
_atom_site_aniso_label
_atom_site_aniso_U_11
_atom_site_aniso_U_22
_atom_site_aniso_U_33
_atom_site_aniso_U_23
_atom_site_aniso_U_13
_atom_site_aniso_U_12
S1 0.02101(18) 0.02380(19) 0.01992(18) 0.00144(14) 0.00798(14) 0.00079(14)
F1 0.0427(6) 0.0364(5) 0.0260(5) 0.0086(4) 0.0151(4) -0.0022(4)
F2 0.0332(5) 0.0365(5) 0.0250(5) -0.0062(4) 0.0059(4) -0.0064(4)
F3 0.0323(5) 0.0405(6) 0.0396(6) 0.0010(5) 0.0164(4) 0.0101(4)
F4 0.0345(6) 0.0471(6) 0.0448(6) -0.0024(5) 0.0197(5) 0.0119(5)
O1 0.0243(6) 0.0294(6) 0.0267(6) 0.0022(5) 0.0079(5) 0.0004(5)
C1 0.0200(7) 0.0229(7) 0.0260(8) -0.0004(6) 0.0128(6) -0.0021(6)
C2 0.0245(8) 0.0272(8) 0.0280(8) -0.0060(6) 0.0126(6) -0.0007(6)
C3 0.0285(8) 0.0388(9) 0.0236(8) -0.0004(7) 0.0091(7) -0.0032(7)
C4 0.0264(8) 0.0290(8) 0.0325(9) 0.0073(7) 0.0117(7) 0.0038(7)
C5 0.0324(8) 0.0227(8) 0.0306(8) -0.0018(6) 0.0122(7) 0.0031(6)
O2 0.0437(7) 0.0288(6) 0.0305(6) -0.0027(5) 0.0199(5) -0.0041(5)
C6 0.0205(7) 0.0223(7) 0.0308(8) 0.0008(6) 0.0140(6) -0.0004(6)
C8 0.0319(8) 0.0311(8) 0.0308(9) 0.0043(7) 0.0178(7) -0.0009(7)
C7 0.0311(8) 0.0209(7) 0.0342(9) 0.0032(6) 0.0171(7) 0.0016(6)
C9 0.0377(9) 0.0285(8) 0.0298(9) -0.0028(7) 0.0178(7) -0.0043(7)
C10 0.0352(9) 0.0194(7) 0.0314(8) 0.0007(6) 0.0192(7) 0.0010(6)

loop_
_atom_type_symbol
_atom_type_description
_atom_type_scat_dispersion_real
_atom_type_scat_dispersion_imag
_atom_type_scat_source
C C 0.0033 0.0016 'International Tables Vol C Tables 4.2.6.8 and 6.1.1.4'
H H 0.0000 0.0000 'International Tables Vol C Tables 4.2.6.8 and 6.1.1.4'
O O 0.0106 0.0060 'International Tables Vol C Tables 4.2.6.8 and 6.1.1.4'
F F 0.0171 0.0103 'International Tables Vol C Tables 4.2.6.8 and 6.1.1.4'
S S 0.1246 0.1234 'International Tables Vol C Tables 4.2.6.8 and 6.1.1.4'

loop_
_geom_angle_atom_site_label_1
_geom_angle_atom_site_label_2
_geom_angle_atom_site_label_3
_geom_angle
F2 S1 F1 98.24(6)
F2 S1 F3 87.70(6)
F1 S1 F3 87.24(6)
F2 S1 F4 87.21(6)
F1 S1 F4 87.19(6)
F3 S1 F4 171.85(6)
F2 S1 O2 77.41(5)
F1 S1 O2 173.57(5)
F3 S1 O2 87.85(5)
F4 S1 O2 97.24(5)
F2 S1 O1 177.00(5)
F1 S1 O1 78.83(5)
F3 S1 O1 91.51(5)
F4 S1 O1 93.25(5)
O2 S1 O1 105.46(4)
C1 O1 S1 120.80(10)
O1 C1 C2 125.16(14)
O1 C1 C5 125.92(14)
C2 C1 C5 108.92(13)
C1 C2 C3 104.91(12)
C2 C3 C4 103.98(13)
C5 C4 C3 103.57(13)
C1 C5 C4 104.50(13)
C6 O2 S1 118.73(10)
O2 C6 C7 125.04(14)
O2 C6 C10 126.08(14)
C7 C6 C10 108.88(13)
C7 C8 C9 103.93(13)
C6 C7 C8 105.23(12)
C10 C9 C8 103.76(13)
C6 C10 C9 104.30(13)

loop_
_geom_bond_atom_site_label_1
_geom_bond_atom_site_label_2
_geom_bond_distance
S1 F2 1.5455(10)
S1 F1 1.5478(10)
S1 F3 1.6579(10)
S1 F4 1.6674(10)
S1 O2 2.7592(12)
S1 O1 2.7880(12)
O1 C1 1.2151(18)
C1 C2 1.507(2)
C1 C5 1.507(2)
C2 C3 1.527(2)
C3 C4 1.528(2)
C4 C5 1.525(2)
O2 C6 1.2157(19)
C6 C7 1.509(2)
C6 C10 1.510(2)
C8 C7 1.525(2)
C8 C9 1.532(2)
C9 C10 1.527(2)
